data_7005783
loop_
_publ_author_name
'Pascu, Sofia I.'
'Waghorn, Philip A.'
'Conry, Timothy D.'
'Betts, Helen M.'
'Dilworth, Jonathan R.'
'Churchill, Grant C.'
'Pokrovska, Tzveta'
'Christlieb, Martin'
'Aigbirhio, Franklin I.'
'Warren, John E.'

_publ_section_title
;
 Designing Zn(II) and Cu(II) derivatives as probes for in vitro
 fluorescence imaging.
;
_journal_issue 43
_journal_name_full 'Dalton transactions (Cambridge, England : 2003)'
_journal_page_first 4988
_journal_page_last 4997
_journal_paper_doi 10.1039/b705227h
_journal_year 2007
_chemical_formula_moiety 'C20 H18 Cu1 N6 S2'
_chemical_formula_sum 'C20 H18 Cu N6 S2'
_chemical_formula_weight 470.08
_space_group_IT_number 14
_symmetry_cell_setting monoclinic
_symmetry_space_group_name_Hall '-P 2yn'
_symmetry_space_group_name_H-M 'P 1 21/n 1'
_atom_sites_solution_hydrogens geom
_atom_sites_solution_primary direct
_audit_creation_date 07-06-22
_audit_creation_method CRYSTALS_ver_12.80
_cell_angle_alpha 90
_cell_angle_beta 97.1090(10)
_cell_angle_gamma 90
_cell_formula_units_Z 4
_cell_length_a 8.3511(7)
_cell_length_b 18.9737(15)
_cell_length_c 12.4187(10)
_cell_measurement_reflns_used 22936
_cell_measurement_temperature 150
_cell_measurement_theta_max 32
_cell_measurement_theta_min 1
_cell_volume 1952.6(3)
_computing_cell_refinement 'Bruker SAINT'
_computing_data_collection 'Bruker APEX2'
_computing_data_reduction 'Bruker SAINT'
_computing_molecular_graphics 'CAMERON (Watkin et al., 1996)'
_computing_publication_material 'CRYSTALS (Betteridge et al., 2003)'
_computing_structure_refinement 'CRYSTALS (Betteridge et al., 2003)'
_computing_structure_solution 'SHELXS 86 (Sheldrick, 1986)'
_diffrn_ambient_temperature 150
_diffrn_measured_fraction_theta_full 0.995
_diffrn_measured_fraction_theta_max 0.936
_diffrn_measurement_device_type 'Bruker SMART APEX2 CCD diffractometer'
_diffrn_measurement_method 'fine-slice \w scans'
_diffrn_radiation_monochromator 'silicon 111'
_diffrn_radiation_source 'Daresbury SRS station 9.8'
_diffrn_radiation_type synchrotron
_diffrn_radiation_wavelength 0.6709
_diffrn_reflns_av_R_equivalents 0.066
_diffrn_reflns_limit_h_max 12
_diffrn_reflns_limit_h_min -12
_diffrn_reflns_limit_k_max 27
_diffrn_reflns_limit_k_min -27
_diffrn_reflns_limit_l_max 18
_diffrn_reflns_limit_l_min -18
_diffrn_reflns_number 22936
_diffrn_reflns_theta_full 29.484
_diffrn_reflns_theta_max 31.035
_diffrn_reflns_theta_min 2.087
_diffrn_standards_number 0
_exptl_absorpt_coefficient_mu 1.353
_exptl_absorpt_correction_type multi-scan
_exptl_absorpt_process_details 'Bruker SADABS'
_exptl_crystal_colour 'dark red'
_exptl_crystal_density_diffrn 1.597
_exptl_crystal_description needle
_exptl_crystal_F_000 961.600
_exptl_crystal_size_max 0.02
_exptl_crystal_size_mid 0.01
_exptl_crystal_size_min 0.01
_refine_diff_density_max 0.77
_refine_diff_density_min -0.43
_refine_ls_extinction_method None
_refine_ls_goodness_of_fit_ref 1.1023
_refine_ls_hydrogen_treatment noref
_refine_ls_matrix_type full
_refine_ls_number_parameters 280
_refine_ls_number_reflns 4476
_refine_ls_number_restraints 16
_refine_ls_R_factor_all 0.0507
_refine_ls_R_factor_gt 0.0392
_refine_ls_shift/su_max 0.003169
_refine_ls_structure_factor_coef F
_refine_ls_weighting_details
;
Method, part 1, Chebychev polynomial, (Watkin, 1994, Prince, 1982)
[weight] = 1.0/[A~0~*T~0~(x)+A~1~*T~1~(x) ... +A~n-1~]*T~n-1~(x)]
where A~i~ are the Chebychev coefficients listed below and x= Fcalc/Fmax
Method = Robust Weighting (Prince, 1982)
W = [weight] * [1-(deltaF/6*sigmaF)^2^]^2^
A~i~ are:
0.305 0.224 0.134
;
_refine_ls_weighting_scheme calc
_refine_ls_wR_factor_all 0.0527
_refine_ls_wR_factor_gt 0.0449
_refine_ls_wR_factor_ref 0.0449
_reflns_limit_h_max 12
_reflns_limit_h_min -12
_reflns_limit_k_max 27
_reflns_limit_k_min 0
_reflns_limit_l_max 18
_reflns_limit_l_min 0
_reflns_number_gt 4476
_reflns_number_total 6356
_reflns_threshold_expression I>3.00u(I)
_oxford_diffrn_Wilson_B_factor 0.00
_oxford_diffrn_Wilson_scale 0.00
_oxford_refine_ls_scale 0.1661(3)
_cod_data_source_file b705227h.txt
_cod_data_source_block 3
_cod_depositor_comments
;
The following automatic conversions were performed:
'_symmetry_cell_setting' value 'Monoclinic' changed to 'monoclinic'
according to '/home/saulius/struct/CIF-dictionaries/cif_core.dic'
dictionary named 'cif_core.dic' version 2.4.1 from 2010-06-29.

Automatic conversion script
Id: cif_fix_enum 1527 2010-12-29 10:47:43Z saulius 
;
_cod_original_sg_symbol_H-M 'P 1 21/n 1 '
_cod_original_formula_sum 'C20 H18 Cu1 N6 S2'
_cod_database_code 7005783

loop_
_symmetry_equiv_pos_as_xyz
x,y,z
-x,-y,-z
-x+1/2,y+1/2,-z+1/2
x+1/2,-y+1/2,z+1/2

loop_
_atom_site_label
_atom_site_type_symbol
_atom_site_fract_x
_atom_site_fract_y
_atom_site_fract_z
_atom_site_U_iso_or_equiv
_atom_site_occupancy
_atom_site_adp_type
_atom_site_refinement_flags_posn
_atom_site_refinement_flags_adp
_atom_site_refinement_flags_occupancy
_atom_site_disorder_assembly
_atom_site_disorder_group
_atom_site_attached_hydrogens
Cu1 Cu 0.64608(3) 0.360277(13) 0.46008(2) 0.0205 1.0000 Uani . . . . . .
N1 N 0.6355(2) 0.43826(9) 0.56557(14) 0.0200 1.0000 Uani . . . . . .
N2 N 0.5619(2) 0.43508(9) 0.65718(14) 0.0213 1.0000 Uani . . . . . .
N3 N 0.4273(2) 0.36005(10) 0.75731(15) 0.0246 1.0000 Uani . . . . . .
N4 N 0.7616(2) 0.43217(9) 0.38394(14) 0.0206 1.0000 Uani . . . . . .
N5 N 0.8182(2) 0.42333(10) 0.28677(14) 0.0235 1.0000 Uani . . . . . .
N6 N 0.8232(3) 0.34309(11) 0.14989(16) 0.0315 1.0000 Uani . . . . . .
C1 C 0.7097(2) 0.49431(10) 0.53949(15) 0.0194 1.0000 Uani . . . . . .
C2 C 0.7835(2) 0.49067(10) 0.43765(16) 0.0196 1.0000 Uani . . . . . .
C3 C 0.8655(2) 0.55729(10) 0.42393(16) 0.0207 1.0000 Uani . . . . . .
C4 C 0.9560(3) 0.58427(12) 0.34807(18) 0.0241 1.0000 Uani . . . . . .
C5 C 1.0167(3) 0.65368(12) 0.3640(2) 0.0284 1.0000 Uani . . . . . .
C6 C 0.9885(3) 0.69426(12) 0.4523(2) 0.0292 1.0000 Uani . . . . . .
C7 C 0.8957(3) 0.66773(11) 0.53141(18) 0.0237 1.0000 Uani . . . . . .
C8 C 0.8543(3) 0.70238(12) 0.6254(2) 0.0297 1.0000 Uani . . . . . .
C9 C 0.7612(3) 0.66932(13) 0.69422(19) 0.0292 1.0000 Uani . . . . . .
C10 C 0.7031(3) 0.59931(12) 0.67621(17) 0.0253 1.0000 Uani . . . . . .
C11 C 0.7425(2) 0.56437(10) 0.58628(16) 0.0199 1.0000 Uani . . . . . .
C12 C 0.8365(3) 0.59885(10) 0.51455(17) 0.0212 1.0000 Uani . . . . . .
C13 C 0.7815(3) 0.35928(11) 0.24796(17) 0.0232 1.0000 Uani . . . . . .
C14 C 0.9242(4) 0.38801(16) 0.0913(2) 0.0387 1.0000 Uani . . . . . .
C17 C 0.5035(2) 0.37081(11) 0.66937(16) 0.0218 1.0000 Uani . . . . . .
C18 C 0.4046(3) 0.41653(12) 0.83395(18) 0.0268 1.0000 Uani . . . . . .
C19 C 0.3301(4) 0.38809(15) 0.9281(2) 0.0406 1.0000 Uani . . . . . .
C20 C 0.3973(6) 0.3936(2) 1.0292(2) 0.0589 1.0000 Uani . . . . . .
S1 S 0.52367(7) 0.29884(3) 0.58290(4) 0.0245 1.0000 Uani . . . . . .
S2 S 0.68043(7) 0.29342(3) 0.31311(5) 0.0267 1.0000 Uani . . . . . .
C150 C 0.8495(12) 0.4232(6) 0.0004(6) 0.0429 0.3000 Uani D U . . . .
C151 C 0.8749(6) 0.3783(3) -0.0296(3) 0.0483 0.7000 Uani D U . . . .
C160 C 0.8530(15) 0.4000(7) -0.1021(7) 0.0451 0.3000 Uani D U . . . .
C161 C 0.8379(7) 0.4319(3) -0.0995(4) 0.0496 0.7000 Uani D U . . . .
H41 H 0.9772 0.5578 0.2881 0.0339 1.0000 Uiso . . . . . .
H51 H 1.0775 0.6728 0.3129 0.0409 1.0000 Uiso . . . . . .
H61 H 1.0305 0.7392 0.4589 0.0412 1.0000 Uiso . . . . . .
H81 H 0.8905 0.7484 0.6408 0.0416 1.0000 Uiso . . . . . .
H91 H 0.7347 0.6929 0.7554 0.0397 1.0000 Uiso . . . . . .
H101 H 0.6402 0.5781 0.7224 0.0363 1.0000 Uiso . . . . . .
H181 H 0.5065 0.4381 0.8582 0.0389 1.0000 Uiso . . . . . .
H182 H 0.3338 0.4523 0.7971 0.0389 1.0000 Uiso . . . . . .
H191 H 0.2304 0.3654 0.9140 0.0614 1.0000 Uiso . . . . . .
H201 H 0.4973 0.4155 1.0473 0.0854 1.0000 Uiso . . . . . .
H202 H 0.3450 0.3751 1.0836 0.0860 1.0000 Uiso . . . . . .
H2 H 0.3829 0.3199 0.7649 0.0359 1.0000 Uiso . . . . . .
H4 H 0.8035 0.3015 0.1258 0.0458 1.0000 Uiso . . . . . .
H141 H 0.9072 0.4384 0.1110 0.0478 0.7000 Uiso . . . . . .
H142 H 1.0393 0.3750 0.1101 0.0478 0.7000 Uiso . . . . . .
H1501 H 0.7898 0.4687 0.0119 0.0514 0.3000 Uiso . . . . . .
H1511 H 0.8707 0.3293 -0.0586 0.0597 0.7000 Uiso . . . . . .
H1611 H 0.8425 0.4817 -0.0722 0.0608 0.7000 Uiso . . . . . .
H1612 H 0.8081 0.4220 -0.1781 0.0608 0.7000 Uiso . . . . . .
H1601 H 0.7979 0.4280 -0.1645 0.0531 0.3000 Uiso . . . . . .
H1602 H 0.9113 0.3560 -0.1147 0.0531 0.3000 Uiso . . . . . .

loop_
_atom_site_aniso_label
_atom_site_aniso_U_11
_atom_site_aniso_U_22
_atom_site_aniso_U_33
_atom_site_aniso_U_23
_atom_site_aniso_U_13
_atom_site_aniso_U_12
Cu1 0.02534(13) 0.01629(11) 0.02040(12) -0.00074(9) 0.00470(8) -0.00056(9)
N1 0.0241(8) 0.0181(7) 0.0181(7) 0.0003(6) 0.0032(6) 0.0008(6)
N2 0.0259(8) 0.0214(8) 0.0171(7) 0.0007(6) 0.0047(6) -0.0006(6)
N3 0.0289(9) 0.0235(8) 0.0225(8) 0.0028(7) 0.0072(7) -0.0001(7)
N4 0.0254(8) 0.0193(7) 0.0174(7) 0.0002(6) 0.0045(6) 0.0015(6)
N5 0.0299(9) 0.0225(8) 0.0190(7) 0.0002(6) 0.0069(7) 0.0025(7)
N6 0.0481(12) 0.0249(9) 0.0229(9) -0.0050(7) 0.0096(8) 0.0031(8)
C1 0.0222(9) 0.0181(8) 0.0175(8) -0.0001(6) 0.0010(7) 0.0001(6)
C2 0.0212(9) 0.0186(8) 0.0192(8) 0.0010(6) 0.0035(7) 0.0009(7)
C3 0.0217(9) 0.0181(8) 0.0218(9) 0.0023(7) 0.0011(7) -0.0008(7)
C4 0.0239(10) 0.0242(9) 0.0241(9) 0.0043(7) 0.0027(7) -0.0009(7)
C5 0.0262(10) 0.0268(10) 0.0323(11) 0.0073(8) 0.0038(8) -0.0043(8)
C6 0.0292(11) 0.0209(9) 0.0363(12) 0.0066(8) -0.0005(9) -0.0043(8)
C7 0.0224(9) 0.0170(8) 0.0305(10) 0.0007(7) -0.0021(8) -0.0011(7)
C8 0.0316(11) 0.0211(9) 0.0345(11) -0.0057(8) -0.0032(9) -0.0014(8)
C9 0.0326(11) 0.0255(10) 0.0285(10) -0.0086(8) -0.0001(9) 0.0017(8)
C10 0.0294(10) 0.0243(9) 0.0219(9) -0.0024(7) 0.0020(8) 0.0001(8)
C11 0.0225(9) 0.0173(8) 0.0197(8) -0.0012(6) 0.0013(7) -0.0003(7)
C12 0.0240(9) 0.0172(8) 0.0221(9) 0.0001(6) 0.0012(7) -0.0004(7)
C13 0.0259(10) 0.0223(9) 0.0211(8) -0.0005(7) 0.0022(7) 0.0054(8)
C14 0.0550(16) 0.0397(14) 0.0237(11) 0.0002(10) 0.0139(10) -0.0044(12)
C17 0.0223(9) 0.0226(9) 0.0200(8) 0.0020(7) 0.0009(7) 0.0009(7)
C18 0.0310(11) 0.0280(10) 0.0221(9) -0.0006(8) 0.0061(8) 0.0024(8)
C19 0.0530(16) 0.0365(13) 0.0369(13) -0.0019(11) 0.0236(12) -0.0047(12)
C20 0.100(3) 0.0521(19) 0.0283(14) 0.0038(13) 0.0238(16) 0.0187(19)
S1 0.0303(3) 0.0183(2) 0.0258(2) 0.00078(18) 0.00708(19) -0.00243(18)
S2 0.0330(3) 0.0206(2) 0.0272(2) -0.00499(19) 0.0066(2) -0.0014(2)
C150 0.036(4) 0.060(5) 0.033(3) 0.022(3) 0.009(3) 0.007(4)
C151 0.0462(19) 0.068(3) 0.0322(16) 0.0060(17) 0.0096(14) 0.0004(18)
C160 0.039(4) 0.064(5) 0.033(3) 0.020(4) 0.007(3) 0.006(4)
C161 0.046(2) 0.069(3) 0.0351(17) 0.0107(18) 0.0087(15) 0.001(2)

loop_
_atom_type_symbol
_atom_type_scat_dispersion_real
_atom_type_scat_dispersion_imag
_atom_type_scat_Cromer_Mann_a1
_atom_type_scat_Cromer_Mann_b1
_atom_type_scat_Cromer_Mann_a2
_atom_type_scat_Cromer_Mann_b2
_atom_type_scat_Cromer_Mann_a3
_atom_type_scat_Cromer_Mann_b3
_atom_type_scat_Cromer_Mann_a4
_atom_type_scat_Cromer_Mann_b4
_atom_type_scat_Cromer_Mann_c
_atom_type_scat_source
C 0.0033 0.0016 2.3100 20.8439 1.0200 10.2075 1.5886 0.5687 0.8650 51.6512 0.2156 'International Tables Vol C 4.2.6.8 and 6.1.1.4'
H 0.0000 0.0000 0.4930 10.5109 0.3229 26.1257 0.1402 3.1424 0.0408 57.7998 0.0030 'International Tables Vol C 4.2.6.8 and 6.1.1.4'
Cu 0.3201 1.2651 13.3380 3.5828 7.1676 0.2470 5.6158 11.3966 1.6735 64.8126 1.1910 'International Tables Vol C 4.2.6.8 and 6.1.1.4'
N 0.0061 0.0033 12.2126 0.0057 3.1322 9.8933 2.0125 28.9975 1.1663 0.5826 -11.5290 'International Tables Vol C 4.2.6.8 and 6.1.1.4'
S 0.1246 0.1234 6.9053 1.4679 5.2034 22.2151 1.4379 0.2536 1.5863 56.1720 0.8669 'International Tables Vol C 4.2.6.8 and 6.1.1.4'

loop_
_geom_angle_atom_site_label_1
_geom_angle_site_symmetry_1
_geom_angle_atom_site_label_2
_geom_angle_site_symmetry_2
_geom_angle_atom_site_label_3
_geom_angle_site_symmetry_3
_geom_angle
_geom_angle_publ_flag
N1 . Cu1 . N4 . 82.28(7) yes
N1 . Cu1 . C1 . 25.63(6) yes
N4 . Cu1 . C1 . 56.68(6) yes
N1 . Cu1 . C2 . 56.69(6) yes
N4 . Cu1 . C2 . 25.66(6) yes
C1 . Cu1 . C2 . 31.06(6) yes
N1 . Cu1 . S1 . 83.01(5) yes
N4 . Cu1 . S1 . 164.97(5) yes
C1 . Cu1 . S1 . 108.51(4) yes
C2 . Cu1 . S1 . 139.41(4) yes
N1 . Cu1 . S2 . 165.33(5) yes
N4 . Cu1 . S2 . 83.30(5) yes
C1 . Cu1 . S2 . 139.96(4) yes
C2 . Cu1 . S2 . 108.95(4) yes
S1 . Cu1 . S2 . 111.52(2) yes
Cu1 . N1 . N2 . 125.50(13) yes
Cu1 . N1 . C1 . 112.71(14) yes
N2 . N1 . C1 . 121.79(17) yes
N1 . N2 . C17 . 110.26(17) yes
C17 . N3 . C18 . 121.99(18) yes
C17 . N3 . H2 . 118.6 no
C18 . N3 . H2 . 119.1 no
Cu1 . N4 . N5 . 125.65(14) yes
Cu1 . N4 . C2 . 112.99(14) yes
N5 . N4 . C2 . 121.34(18) yes
N4 . N5 . C13 . 110.17(18) yes
C13 . N6 . C14 . 123.4(2) yes
C13 . N6 . H4 . 118.0 no
C14 . N6 . H4 . 117.7 no
N1 . C1 . Cu1 . 41.66(10) yes
N1 . C1 . C2 . 116.14(17) yes
Cu1 . C1 . C2 . 74.49(11) yes
N1 . C1 . C11 . 136.07(19) yes
Cu1 . C1 . C11 . 177.54(14) yes
C2 . C1 . C11 . 107.79(17) yes
C1 . C2 . N4 . 115.71(18) yes
C1 . C2 . Cu1 . 74.45(11) yes
N4 . C2 . Cu1 . 41.35(10) yes
C1 . C2 . C3 . 108.17(17) yes
N4 . C2 . C3 . 136.12(19) yes
Cu1 . C2 . C3 . 176.27(15) yes
C2 . C3 . C4 . 135.1(2) yes
C2 . C3 . C12 . 105.09(17) yes
C4 . C3 . C12 . 119.85(19) yes
C3 . C4 . C5 . 117.9(2) yes
C3 . C4 . H41 . 121.4 no
C5 . C4 . H41 . 120.8 no
C4 . C5 . C6 . 122.3(2) yes
C4 . C5 . H51 . 118.8 no
C6 . C5 . H51 . 118.9 no
C5 . C6 . C7 . 120.9(2) yes
C5 . C6 . H61 . 119.0 no
C7 . C6 . H61 . 120.1 no
C6 . C7 . C8 . 128.0(2) yes
C6 . C7 . C12 . 116.1(2) yes
C8 . C7 . C12 . 115.9(2) yes
C7 . C8 . C9 . 120.9(2) yes
C7 . C8 . H81 . 119.6 no
C9 . C8 . H81 . 119.5 no
C8 . C9 . C10 . 122.4(2) yes
C8 . C9 . H91 . 119.9 no
C10 . C9 . H91 . 117.7 no
C9 . C10 . C11 . 117.9(2) yes
C9 . C10 . H101 . 121.5 no
C11 . C10 . H101 . 120.7 no
C1 . C11 . C10 . 135.2(2) yes
C1 . C11 . C12 . 105.10(17) yes
C10 . C11 . C12 . 119.68(19) yes
C3 . C12 . C11 . 113.82(18) yes
C3 . C12 . C7 . 122.97(19) yes
C11 . C12 . C7 . 123.21(19) yes
N6 . C13 . N5 . 117.6(2) yes
N6 . C13 . S2 . 116.59(17) yes
N5 . C13 . S2 . 125.79(16) yes
N6 . C14 . C150 . 117.2(5) yes
N6 . C14 . C151 . 108.7(3) yes
C150 . C14 . C151 . 38.4(4) yes
N6 . C14 . H141 . 109.1 no
C150 . C14 . H141 . 71.2 no
C151 . C14 . H141 . 109.2 no
N6 . C14 . H142 . 109.9 no
C150 . C14 . H142 . 129.4 no
C151 . C14 . H142 . 109.8 no
H141 . C14 . H142 . 110.0 no
N3 . C17 . N2 . 116.66(19) yes
N3 . C17 . S1 . 117.93(16) yes
N2 . C17 . S1 . 125.37(16) yes
N3 . C18 . C19 . 110.2(2) yes
N3 . C18 . H181 . 109.6 no
C19 . C18 . H181 . 110.3 no
N3 . C18 . H182 . 108.9 no
C19 . C18 . H182 . 109.4 no
H181 . C18 . H182 . 108.3 no
C18 . C19 . C20 . 123.4(3) yes
C18 . C19 . H191 . 118.0 no
C20 . C19 . H191 . 118.7 no
C19 . C20 . H201 . 121.9 no
C19 . C20 . H202 . 119.1 no
H201 . C20 . H202 . 119.0 no
C17 . S1 . Cu1 . 95.56(7) yes
C13 . S2 . Cu1 . 95.07(7) yes
C14 . C150 . C151 . 78.0(7) yes
C14 . C150 . C160 . 123.3(10) yes
C151 . C150 . C160 . 46.9(6) yes
C14 . C150 . C161 . 147.7(9) yes
C151 . C150 . C161 . 74.0(6) yes
C160 . C150 . C161 . 27.2(5) yes
C14 . C150 . H1501 . 118.2 no
C151 . C150 . H1501 . 160.2 no
C160 . C150 . H1501 . 118.5 no
C161 . C150 . H1501 . 92.7 no
C14 . C151 . C150 . 63.6(6) yes
C14 . C151 . C160 . 148.1(8) yes
C150 . C151 . C160 . 87.7(7) yes
C14 . C151 . C161 . 123.9(5) yes
C150 . C151 . C161 . 62.5(6) yes
C160 . C151 . C161 . 25.2(6) yes
C14 . C151 . H1511 . 117.7 no
C150 . C151 . H1511 . 164.7 no
C160 . C151 . H1511 . 93.8 no
C161 . C151 . H1511 . 118.5 no
C14 . C151 . H1602 . 147.0 no
C150 . C151 . H1602 . 137.5 no
C160 . C151 . H1602 . 52.3 no
C161 . C151 . H1602 . 76.4 no
H1511 . C151 . H1602 . 50.2 no
C150 . C160 . C151 . 45.5(7) yes
C150 . C160 . H1612 . 131.8 no
C151 . C160 . H1612 . 170.0 no
C150 . C160 . H1601 . 119.7 no
C151 . C160 . H1601 . 160.4 no
H1612 . C160 . H1601 . 12.4 no
C150 . C160 . H1602 . 119.5 no
C151 . C160 . H1602 . 75.7 no
H1612 . C160 . H1602 . 108.6 no
H1601 . C160 . H1602 . 120.8 no
C151 . C161 . C150 . 43.5(5) yes
C151 . C161 . H1611 . 119.9 no
C150 . C161 . H1611 . 78.1 no
C151 . C161 . H1612 . 119.9 no
C150 . C161 . H1612 . 158.8 no
H1611 . C161 . H1612 . 120.2 no
C151 . C161 . H1601 . 125.8 no
C150 . C161 . H1601 . 157.2 no
H1611 . C161 . H1601 . 113.7 no
H1612 . C161 . H1601 . 10.4 no
C160 . H1612 . C161 . 35.0 no
C160 . H1601 . C161 . 38.0 no
C160 . H1602 . C151 . 52.0 no

loop_
_geom_bond_atom_site_label_1
_geom_bond_site_symmetry_1
_geom_bond_atom_site_label_2
_geom_bond_site_symmetry_2
_geom_bond_distance
_geom_bond_publ_flag
Cu1 . N1 . 1.9855(17) yes
Cu1 . N4 . 1.9779(17) yes
Cu1 . C1 . 2.755(2) yes
Cu1 . C2 . 2.756(2) yes
Cu1 . S1 . 2.2620(6) yes
Cu1 . S2 . 2.2699(6) yes
N1 . N2 . 1.360(2) yes
N1 . C1 . 1.292(3) yes
N2 . C17 . 1.329(3) yes
N3 . C17 . 1.346(3) yes
N3 . C18 . 1.461(3) yes
N3 . H2 . 0.857 no
N4 . N5 . 1.360(2) yes
N4 . C2 . 1.296(3) yes
N5 . C13 . 1.329(3) yes
N6 . C13 . 1.343(3) yes
N6 . C14 . 1.456(3) yes
N6 . H4 . 0.852 no
C1 . C2 . 1.476(3) yes
C1 . C11 . 1.463(3) yes
C2 . C3 . 1.457(3) yes
C3 . C4 . 1.377(3) yes
C3 . C12 . 1.419(3) yes
C4 . C5 . 1.417(3) yes
C4 . H41 . 0.933 no
C5 . C6 . 1.384(4) yes
C5 . H51 . 0.933 no
C6 . C7 . 1.417(3) yes
C6 . H61 . 0.922 no
C7 . C8 . 1.419(3) yes
C7 . C12 . 1.404(3) yes
C8 . C9 . 1.375(4) yes
C8 . H81 . 0.936 no
C9 . C10 . 1.423(3) yes
C9 . H91 . 0.932 no
C10 . C11 . 1.373(3) yes
C10 . H101 . 0.917 no
C11 . C12 . 1.418(3) yes
C13 . S2 . 1.760(2) yes
C14 . C150 . 1.390(9) yes
C14 . C151 . 1.518(5) yes
C14 . H141 . 1.001 no
C14 . H142 . 0.992 no
C17 . S1 . 1.758(2) yes
C18 . C19 . 1.491(3) yes
C18 . H181 . 0.959 no
C18 . H182 . 0.976 no
C19 . C20 . 1.315(5) yes
C19 . H191 . 0.934 no
C20 . H201 . 0.935 no
C20 . H202 . 0.918 no
C150 . C151 . 0.964(11) yes
C150 . C160 . 1.351(2) yes
C150 . C161 . 1.243(10) yes
C150 . H1501 . 1.016 no
C151 . C160 . 0.986(10) yes
C151 . C161 . 1.3476(19) yes
C151 . H1511 . 0.995 no
C151 . H1602 . 1.212 no
C160 . H1612 . 1.057 no
C160 . H1601 . 1.003 no
C160 . H1602 . 0.990 no
C161 . H1611 . 1.002 no
C161 . H1612 . 0.995 no
C161 . H1601 . 0.838 no
